data_7223215
loop_
_publ_author_name
'Wen, He-Rui'
'Xie, Xin-Rong'
'Liu, Sui-Jun'
'Bao, Jun'
'Wang, Feng-Feng'
'Liu, Cai-Ming'
'Liao, Jin-Sheng'

_publ_section_title
;
 Homochiral luminescent lanthanide dinuclear complexes derived from a
 chiral carboxylate
;
_journal_name_full 'RSC Adv.'
_journal_paper_doi 10.1039/C5RA14559G
_journal_year 2015
_chemical_absolute_configuration ad
_chemical_formula_moiety 'C84 H82 N4 O12 Tb2'
_chemical_formula_sum 'C84 H82 N4 O12 Tb2'
_chemical_formula_weight 1657.37
_space_group_crystal_system monoclinic
_space_group_IT_number 4
_space_group_name_Hall 'P 2yb'
_space_group_name_H-M_alt 'P 1 21 1'
_symmetry_space_group_name_Hall 'P 2yb'
_symmetry_space_group_name_H-M 'P 1 21 1'
_atom_sites_solution_hydrogens geom
_audit_creation_date 2015-09-01
_audit_creation_method
;
Olex2 1.2-beta
(compiled 2015.08.17 svn.r3210 for OlexSys, GUI svn.r5083)
;
_audit_update_record
;
2015-09-21 deposited with the CCDC.
2015-11-06 downloaded from the CCDC.
;
_cell_angle_alpha 90
_cell_angle_beta 109.129(3)
_cell_angle_gamma 90
_cell_formula_units_Z 2
_cell_length_a 12.8517(15)
_cell_length_b 22.976(3)
_cell_length_c 13.4781(15)
_cell_measurement_reflns_used 9520
_cell_measurement_temperature 299(2)
_cell_measurement_theta_max 40.946
_cell_measurement_theta_min 3.104
_cell_volume 3760.1(8)
_computing_cell_refinement 'SAINT v8.34A (Bruker, 2013)'
_computing_data_reduction 'SAINT v8.34A (Bruker, 2013)'
_computing_molecular_graphics 'Olex2 (Dolomanov et al., 2009)'
_computing_publication_material 'Olex2 (Dolomanov et al., 2009)'
_computing_structure_refinement 'ShelXL (Sheldrick, 2015)'
_computing_structure_solution 'ShelXS (Sheldrick, 2008)'
_diffrn_ambient_temperature 299.28
_diffrn_measured_fraction_theta_full 0.995
_diffrn_measured_fraction_theta_max 0.995
_diffrn_measurement_device_type 'CCD area detector'
_diffrn_measurement_method 'phi and omega scans'
_diffrn_radiation_monochromator graphite
_diffrn_radiation_type MoK\a
_diffrn_radiation_wavelength 0.71073
_diffrn_reflns_av_R_equivalents 0.0308
_diffrn_reflns_av_unetI/netI 0.0243
_diffrn_reflns_laue_measured_fraction_full 0.995
_diffrn_reflns_laue_measured_fraction_max 0.995
_diffrn_reflns_limit_h_max 15
_diffrn_reflns_limit_h_min -15
_diffrn_reflns_limit_k_max 26
_diffrn_reflns_limit_k_min -26
_diffrn_reflns_limit_l_max 15
_diffrn_reflns_limit_l_min -15
_diffrn_reflns_number 59972
_diffrn_reflns_point_group_measured_fraction_full 0.982
_diffrn_reflns_point_group_measured_fraction_max 0.982
_diffrn_reflns_theta_full 24.711
_diffrn_reflns_theta_max 24.711
_diffrn_reflns_theta_min 3.088
_exptl_absorpt_coefficient_mu 1.930
_exptl_absorpt_correction_T_max 0.6988
_exptl_absorpt_correction_T_min 0.6545
_exptl_absorpt_correction_type multi-scan
_exptl_absorpt_process_details CrystalClear
_exptl_crystal_colour colourless
_exptl_crystal_colour_primary colourless
_exptl_crystal_density_diffrn 1.464
_exptl_crystal_description block
_exptl_crystal_F_000 1680
_exptl_crystal_size_max 0.2
_exptl_crystal_size_mid 0.2
_exptl_crystal_size_min 0.2
_refine_diff_density_max 2.010
_refine_diff_density_min -1.067
_refine_diff_density_rms 0.085
_refine_ls_abs_structure_details
;
 Flack x determined using 5809 quotients [(I+)-(I-)]/[(I+)+(I-)]
 (Parsons, Flack and Wagner, Acta Cryst. B69 (2013) 249-259).
;
_refine_ls_abs_structure_Flack 0.082(4)
_refine_ls_extinction_method none
_refine_ls_goodness_of_fit_ref 1.237
_refine_ls_hydrogen_treatment constr
_refine_ls_matrix_type full
_refine_ls_number_parameters 919
_refine_ls_number_reflns 12565
_refine_ls_number_restraints 6
_refine_ls_restrained_S_all 1.237
_refine_ls_R_factor_all 0.0314
_refine_ls_R_factor_gt 0.0296
_refine_ls_shift/su_max 0.001
_refine_ls_shift/su_mean 0.000
_refine_ls_structure_factor_coef Fsqd
_refine_ls_weighting_details 'w=1/[\s^2^(Fo^2^)+8.8141P] where P=(Fo^2^+2Fc^2^)/3'
_refine_ls_weighting_scheme calc
_refine_ls_wR_factor_gt 0.0686
_refine_ls_wR_factor_ref 0.0711
_reflns_Friedel_coverage 0.922
_reflns_friedel_fraction_full 0.969
_reflns_friedel_fraction_max 0.969
_reflns_number_gt 12300
_reflns_number_total 12565
_reflns_threshold_expression 'I > 2\s(I)'
_cod_data_source_file c5ra14559g2.cif
_cod_data_source_block 8
_cod_original_cell_volume 3760.1(7)
_cod_database_code 7223215
_shelx_space_group_comment
;
The symmetry employed for this shelxl refinement is uniquely defined
by the following loop, which should always be used as a source of
symmetry information in preference to the above space-group names.
They are only intended as comments.
;
_olex2_refinement_description
;
1. Fixed Uiso
 At 1.2 times of:
  All C(H) groups, All C(H,H) groups
 At 1.5 times of:
  All C(H,H,H) groups
2. Rigid bond restraints
 C51, C52, C7, C8
 with sigma for 1-2 distances of 0.01 and sigma for 1-3 distances of 0.01
3. Uiso/Uaniso restraints and constraints
Uanis(O10) = Uanis(O11)
4.a Ternary CH refined with riding coordinates:
 C16(H16), C41(H41), C30(H30), C39(H39), C43(H43), C12(H12)
4.b Secondary CH2 refined with riding coordinates:
 C46(H46A,H46B), C31(H31A,H31B), C18(H18A,H18B), C45(H45A,H45B), C14(H14A,
 H14B), C58(H58A,H58B)
4.c Aromatic/amide H refined with riding coordinates:
 C26(H26), C10(H10), C28(H28), C8(H8), C19(H19), C3(H3), C27(H27), C21(H21),
 C20(H20), C37(H37), C1(H1), C9(H9), C34(H34), C2(H2), C35(H35), C36(H36),
 C50(H50), C49(H49), C51(H51), C52(H52), C53(H53), C57(H57), C71(H71), C76(H76),
  C75(H75), C65(H65), C69(H69), C48(H48), C77(H77), C72(H72), C54(H54),
 C73(H73), C74(H74), C68(H68), C55(H55), C66(H66), C56(H56), C62(H62), C63(H63),
  C61(H61), C67(H67), C79(H79), C80(H80), C78(H78), C81(H81), C82(H82)
4.d Idealised Me refined as rotating group:
 C60(H60A,H60B,H60C), C64(H64A,H64B,H64C), C70(H70A,H70B,H70C), C84(H84A,H84B,
 H84C), C83(H83A,H83B,H83C), C85(H85A,H85B,H85C)
;
_shelx_shelxl_version_number 2014/7
_olex2_submission_special_instructions 'No special instructions were received'

loop_
_space_group_symop_operation_xyz
'x, y, z'
'-x, y+1/2, -z'

loop_
_atom_site_label
_atom_site_type_symbol
_atom_site_fract_x
_atom_site_fract_y
_atom_site_fract_z
_atom_site_U_iso_or_equiv
_atom_site_adp_type
_atom_site_occupancy
_atom_site_site_symmetry_order
_atom_site_calc_flag
_atom_site_refinement_flags_posn
_atom_site_refinement_flags_adp
Tb1 Tb 1.06054(3) 0.35756(2) 0.89338(3) 0.02533(10) Uani 1 1 d . .
Tb2 Tb 0.92544(3) 0.41263(2) 0.60377(3) 0.02448(10) Uani 1 1 d . .
O7 O 0.8981(4) 0.4126(4) 0.7663(4) 0.0299(12) Uani 1 1 d . .
O8 O 1.0873(4) 0.3541(4) 0.7308(5) 0.0332(13) Uani 1 1 d . .
O13 O 0.9179(5) 0.4186(4) 0.9333(5) 0.0421(16) Uani 1 1 d . .
O10 O 1.1198(5) 0.4520(3) 0.8752(5) 0.0357(8) Uani 1 1 d . .
O14 O 1.0686(4) 0.3550(4) 0.5649(4) 0.0379(14) Uani 1 1 d . .
O11 O 0.8666(5) 0.3185(3) 0.6203(5) 0.0357(8) Uani 1 1 d . .
O12 O 0.9346(5) 0.2886(3) 0.7888(5) 0.0372(16) Uani 1 1 d . .
O15 O 1.2641(4) 0.3506(4) 0.9494(5) 0.0400(15) Uani 1 1 d . .
O9 O 1.0542(5) 0.4773(3) 0.7075(5) 0.0350(15) Uani 1 1 d . .
O17 O 0.7207(5) 0.4229(3) 0.5491(5) 0.0421(17) Uani 1 1 d . .
N1 N 0.8399(6) 0.3851(3) 0.4110(6) 0.0334(17) Uani 1 1 d . .
C15 C 1.1207(7) 0.3402(4) 0.6560(7) 0.029(2) Uani 1 1 d . .
C40 C 0.8637(6) 0.4281(4) 0.8406(7) 0.028(2) Uani 1 1 d . .
C32 C 0.8767(6) 0.2832(4) 0.6921(7) 0.0294(19) Uani 1 1 d . .
C24 C 0.8661(6) 0.4129(6) 0.3350(6) 0.0374(19) Uani 1 1 d . .
N4 N 1.1410(6) 0.3867(4) 1.0855(5) 0.0380(18) Uani 1 1 d . .
C38 C 1.1060(6) 0.4878(4) 0.8012(7) 0.030(2) Uani 1 1 d . .
N2 N 0.9960(6) 0.4696(4) 0.4700(5) 0.0316(15) Uani 1 1 d . .
C6 C 1.1059(7) 0.3584(6) 1.1591(6) 0.044(2) Uani 1 1 d . .
O16 O 1.1739(5) 0.2728(3) 0.9663(6) 0.0436(17) Uani 1 1 d . .
O18 O 0.8186(5) 0.5010(3) 0.5558(7) 0.0507(19) Uani 1 1 d . .
N3 N 0.9748(7) 0.3063(4) 1.0195(6) 0.0422(19) Uani 1 1 d . .
C16 C 1.2249(6) 0.3037(5) 0.6793(7) 0.038(2) Uani 1 1 d . .
H16 H 1.2637 0.3062 0.7551 0.045 Uiso 1 1 calc R .
C26 C 0.7408(7) 0.3557(6) 0.2007(7) 0.051(2) Uani 1 1 d . .
H26 H 0.7078 0.3455 0.1306 0.061 Uiso 1 1 calc R .
C41 C 0.7492(7) 0.4565(4) 0.8113(8) 0.040(2) Uani 1 1 d . .
H41 H 0.7255 0.4656 0.7361 0.048 Uiso 1 1 calc R .
C11 C 1.2630(7) 0.3002(5) 0.9838(7) 0.037(2) Uani 1 1 d . .
C23 C 0.9497(6) 0.4576(4) 0.3668(7) 0.0329(19) Uani 1 1 d . .
C30 C 0.8029(7) 0.2282(4) 0.6650(7) 0.0342(19) Uani 1 1 d . .
H30 H 0.7310 0.2404 0.6681 0.041 Uiso 1 1 calc R .
C5 C 1.0198(8) 0.3169(5) 1.1246(8) 0.044(3) Uani 1 1 d . .
C42 C 0.7271(7) 0.4767(5) 0.5372(7) 0.036(2) Uani 1 1 d . .
C25 C 0.8185(8) 0.4005(5) 0.2283(7) 0.046(2) Uani 1 1 d . .
C39 C 1.1510(8) 0.5486(4) 0.8275(8) 0.041(2) Uani 1 1 d . .
H39 H 1.1510 0.5674 0.7622 0.050 Uiso 1 1 calc R .
C33 C 0.7822(7) 0.2088(3) 0.5529(7) 0.0372(18) Uani 1 1 d . .
C47 C 0.6720(7) 0.4097(6) 0.8277(8) 0.052(2) Uani 1 1 d . .
C10 C 1.2185(8) 0.4262(5) 1.1160(9) 0.064(4) Uani 1 1 d . .
H10 H 1.2441 0.4434 1.0659 0.077 Uiso 1 1 calc R .
C28 C 0.7655(8) 0.3416(4) 0.3841(6) 0.039(2) Uani 1 1 d . .
H28 H 0.7483 0.3211 0.4363 0.047 Uiso 1 1 calc R .
C7 C 1.1500(10) 0.3743(6) 1.2669(8) 0.066(3) Uani 1 1 d . U
C8 C 1.2302(11) 0.4176(9) 1.2940(9) 0.084(4) Uani 1 1 d . U
H8 H 1.2607 0.4286 1.3640 0.101 Uiso 1 1 calc R .
C17 C 1.1954(7) 0.2388(4) 0.6533(8) 0.044(2) Uani 1 1 d . .
C22 C 0.9829(8) 0.4871(4) 0.2894(8) 0.043(2) Uani 1 1 d . .
C13 C 1.3805(8) 0.2739(5) 1.1672(9) 0.049(3) Uani 1 1 d . .
C19 C 1.0738(8) 0.5097(4) 0.4986(8) 0.042(2) Uani 1 1 d . .
H19 H 1.1051 0.5183 0.5696 0.050 Uiso 1 1 calc R .
C3 C 0.8889(15) 0.2512(7) 1.1614(13) 0.087(5) Uani 1 1 d . .
H3 H 0.8606 0.2319 1.2075 0.104 Uiso 1 1 calc R .
C27 C 0.7135(7) 0.3267(5) 0.2779(9) 0.055(3) Uani 1 1 d . .
H27 H 0.6607 0.2974 0.2601 0.066 Uiso 1 1 calc R .
C21 C 1.0653(9) 0.5281(5) 0.3227(10) 0.054(3) Uani 1 1 d . .
H21 H 1.0894 0.5475 0.2737 0.065 Uiso 1 1 calc R .
C46 C 0.7556(10) 0.5131(5) 0.8699(10) 0.070(3) Uani 1 1 d . .
H46A H 0.8204 0.5344 0.8687 0.084 Uiso 1 1 calc R .
H46B H 0.7640 0.5047 0.9426 0.084 Uiso 1 1 calc R .
C20 C 1.1114(9) 0.5402(4) 0.4262(9) 0.049(2) Uani 1 1 d . .
H20 H 1.1667 0.5680 0.4490 0.058 Uiso 1 1 calc R .
C31 C 0.8386(8) 0.1777(4) 0.7414(7) 0.049(2) Uani 1 1 d . .
H31A H 0.8970 0.1566 0.7265 0.059 Uiso 1 1 calc R .
H31B H 0.8683 0.1931 0.8122 0.059 Uiso 1 1 calc R .
C43 C 0.6224(8) 0.5138(4) 0.4991(9) 0.050(2) Uani 1 1 d . .
H43 H 0.6381 0.5510 0.5364 0.060 Uiso 1 1 calc R .
C37 C 0.6762(8) 0.2000(4) 0.4848(8) 0.052(2) Uani 1 1 d . .
H37 H 0.6166 0.2082 0.5072 0.063 Uiso 1 1 calc R .
C12 C 1.3720(7) 0.2735(4) 1.0511(8) 0.047(2) Uani 1 1 d . .
H12 H 1.4309 0.2986 1.0442 0.056 Uiso 1 1 calc R .
C4 C 0.9797(12) 0.2902(6) 1.1997(10) 0.071(4) Uani 1 1 d . .
C1 C 0.8890(11) 0.2708(5) 0.9896(11) 0.064(3) Uani 1 1 d . .
H1 H 0.8560 0.2639 0.9181 0.077 Uiso 1 1 calc R .
C9 C 1.2646(10) 0.4439(6) 1.2209(10) 0.068(4) Uani 1 1 d . .
H9 H 1.3177 0.4731 1.2396 0.082 Uiso 1 1 calc R .
C34 C 0.8685(9) 0.1963(5) 0.5160(8) 0.051(2) Uani 1 1 d . .
H34 H 0.9406 0.2016 0.5598 0.061 Uiso 1 1 calc R .
C18 C 1.3009(8) 0.3293(5) 0.6244(9) 0.059(3) Uani 1 1 d . .
H18A H 1.3673 0.3059 0.6417 0.071 Uiso 1 1 calc R .
H18B H 1.2647 0.3270 0.5491 0.071 Uiso 1 1 calc R .
C2 C 0.8457(13) 0.2433(6) 1.0581(14) 0.087(5) Uani 1 1 d . .
H2 H 0.7854 0.2187 1.0318 0.104 Uiso 1 1 calc R .
C45 C 0.5266(8) 0.4859(5) 0.5230(9) 0.065(3) Uani 1 1 d . .
H45A H 0.5028 0.4519 0.4787 0.078 Uiso 1 1 calc R .
H45B H 0.5512 0.4730 0.5955 0.078 Uiso 1 1 calc R .
C44 C 0.5971(8) 0.5262(6) 0.3820(10) 0.068(3) Uani 1 1 d . .
C14 C 1.3881(9) 0.2140(5) 1.0100(8) 0.061(3) Uani 1 1 d . .
H14A H 1.3742 0.2165 0.9349 0.073 Uiso 1 1 calc R .
H14B H 1.3347 0.1872 1.0214 0.073 Uiso 1 1 calc R .
C35 C 0.8489(11) 0.1761(5) 0.4160(8) 0.063(3) Uani 1 1 d . .
H35 H 0.9084 0.1683 0.3931 0.076 Uiso 1 1 calc R .
C36 C 0.7456(12) 0.1673(5) 0.3494(8) 0.070(3) Uani 1 1 d . .
H36 H 0.7340 0.1533 0.2819 0.084 Uiso 1 1 calc R .
C50 C 0.8547(9) 0.4299(5) 0.1527(8) 0.056(3) Uani 1 1 d . .
H50 H 0.8240 0.4203 0.0820 0.068 Uiso 1 1 calc R .
C49 C 0.9309(10) 0.4702(6) 0.1814(8) 0.057(3) Uani 1 1 d . .
H49 H 0.9523 0.4888 0.1299 0.068 Uiso 1 1 calc R .
C59 C 1.0708(6) 0.5825(3) 0.8703(7) 0.039(2) Uani 1 1 d . .
C51 C 1.1064(13) 0.3442(9) 1.3381(9) 0.094(5) Uani 1 1 d . U
H51 H 1.1352 0.3533 1.4092 0.113 Uiso 1 1 calc R .
C52 C 1.0288(15) 0.3049(10) 1.3090(12) 0.098(5) Uani 1 1 d . U
H52 H 1.0053 0.2863 1.3592 0.118 Uiso 1 1 calc R .
C53 C 0.6193(8) 0.4130(8) 0.9016(8) 0.075(3) Uani 1 1 d . .
H53 H 0.6292 0.4462 0.9430 0.090 Uiso 1 1 calc R .
C57 C 0.6558(8) 0.3603(6) 0.7667(11) 0.075(3) Uani 1 1 d . .
H57 H 0.6881 0.3577 0.7144 0.090 Uiso 1 1 calc R .
C71 C 1.1883(9) 0.2148(5) 0.5561(8) 0.062(3) Uani 1 1 d . .
H71 H 1.1985 0.2384 0.5040 0.075 Uiso 1 1 calc R .
C76 C 1.0764(10) 0.5809(6) 0.9718(9) 0.067(3) Uani 1 1 d . .
H76 H 1.1284 0.5575 1.0190 0.081 Uiso 1 1 calc R .
C58 C 1.2693(8) 0.5494(5) 0.9043(9) 0.059(3) Uani 1 1 d . .
H58A H 1.2930 0.5894 0.9206 0.071 Uiso 1 1 calc R .
H58B H 1.2715 0.5303 0.9692 0.071 Uiso 1 1 calc R .
C75 C 1.1741(8) 0.2041(5) 0.7258(9) 0.058(3) Uani 1 1 d . .
H75 H 1.1751 0.2198 0.7897 0.069 Uiso 1 1 calc R .
C65 C 1.4350(10) 0.3180(6) 1.2307(10) 0.074(4) Uani 1 1 d . .
H65 H 1.4661 0.3478 1.2028 0.089 Uiso 1 1 calc R .
C69 C 1.3360(11) 0.2309(7) 1.2103(10) 0.089(4) Uani 1 1 d . .
H69 H 1.2983 0.2005 1.1682 0.107 Uiso 1 1 calc R .
C48 C 0.6575(10) 0.1793(5) 0.3834(8) 0.070(3) Uani 1 1 d . .
H48 H 0.5859 0.1736 0.3386 0.084 Uiso 1 1 calc R .
C77 C 0.9909(9) 0.6159(5) 0.7977(11) 0.072(3) Uani 1 1 d . .
H77 H 0.9849 0.6158 0.7270 0.086 Uiso 1 1 calc R .
C60 C 0.4298(10) 0.5265(6) 0.5058(13) 0.091(4) Uani 1 1 d . .
H60A H 0.4061 0.5403 0.4346 0.137 Uiso 1 1 calc GR .
H60B H 0.4514 0.5589 0.5530 0.137 Uiso 1 1 calc GR .
H60C H 0.3705 0.5060 0.5187 0.137 Uiso 1 1 calc GR .
C64 C 0.7464(11) 0.1359(5) 0.7368(10) 0.075(3) Uani 1 1 d . .
H64A H 0.7147 0.1215 0.6664 0.112 Uiso 1 1 calc GR .
H64B H 0.6909 0.1557 0.7574 0.112 Uiso 1 1 calc GR .
H64C H 0.7751 0.1039 0.7836 0.112 Uiso 1 1 calc GR .
C72 C 1.1664(10) 0.1571(7) 0.5369(12) 0.086(4) Uani 1 1 d . .
H72 H 1.1634 0.1416 0.4723 0.103 Uiso 1 1 calc R .
C54 C 0.5535(12) 0.3699(10) 0.9166(12) 0.108(6) Uani 1 1 d . .
H54 H 0.5154 0.3748 0.9640 0.130 Uiso 1 1 calc R .
C73 C 1.1487(11) 0.1216(6) 0.6115(15) 0.091(5) Uani 1 1 d . .
H73 H 1.1357 0.0821 0.5987 0.109 Uiso 1 1 calc R .
C70 C 1.5029(11) 0.1897(6) 1.0623(11) 0.091(4) Uani 1 1 d . .
H70A H 1.5146 0.1572 1.0225 0.137 Uiso 1 1 calc GR .
H70B H 1.5103 0.1773 1.1322 0.137 Uiso 1 1 calc GR .
H70C H 1.5564 0.2194 1.0651 0.137 Uiso 1 1 calc GR .
C74 C 1.1507(10) 0.1455(6) 0.7055(13) 0.083(4) Uani 1 1 d . .
H74 H 1.1363 0.1222 0.7559 0.100 Uiso 1 1 calc R .
C68 C 1.4009(13) 0.2765(10) 1.3788(12) 0.103(6) Uani 1 1 d . .
H68 H 1.4080 0.2776 1.4497 0.124 Uiso 1 1 calc R .
C55 C 0.5440(12) 0.3190(8) 0.8608(15) 0.108(6) Uani 1 1 d . .
H55 H 0.5056 0.2878 0.8758 0.129 Uiso 1 1 calc R .
C66 C 1.4449(14) 0.3192(8) 1.3371(12) 0.105(6) Uani 1 1 d . .
H66 H 1.4822 0.3497 1.3793 0.126 Uiso 1 1 calc R .
C56 C 0.5917(11) 0.3138(7) 0.7813(16) 0.110(6) Uani 1 1 d . .
H56 H 0.5813 0.2805 0.7398 0.132 Uiso 1 1 calc R .
C62 C 0.5916(12) 0.4828(9) 0.3110(12) 0.095(6) Uani 1 1 d . .
H62 H 0.6066 0.4449 0.3355 0.114 Uiso 1 1 calc R .
C63 C 0.5461(17) 0.5938(10) 0.2365(17) 0.131(7) Uani 1 1 d . .
H63 H 0.5295 0.6314 0.2104 0.157 Uiso 1 1 calc R .
C61 C 0.5736(11) 0.5834(7) 0.3452(13) 0.097(5) Uani 1 1 d . .
H61 H 0.5761 0.6138 0.3915 0.116 Uiso 1 1 calc R .
C67 C 1.3466(13) 0.2319(10) 1.3186(12) 0.114(6) Uani 1 1 d . .
H67 H 1.3166 0.2022 1.3477 0.136 Uiso 1 1 calc R .
C79 C 1.0039(12) 0.6146(7) 1.0065(12) 0.087(4) Uani 1 1 d . .
H79 H 1.0080 0.6133 1.0766 0.105 Uiso 1 1 calc R .
C84 C 1.3327(10) 0.3915(6) 0.6537(13) 0.086(4) Uani 1 1 d . .
H84A H 1.2705 0.4163 0.6222 0.130 Uiso 1 1 calc GR .
H84B H 1.3920 0.4024 0.6288 0.130 Uiso 1 1 calc GR .
H84C H 1.3559 0.3956 0.7287 0.130 Uiso 1 1 calc GR .
C80 C 0.9210(12) 0.6493(6) 0.8333(16) 0.098(5) Uani 1 1 d . .
H80 H 0.8681 0.6723 0.7859 0.118 Uiso 1 1 calc R .
C78 C 0.9278(12) 0.6492(6) 0.9378(16) 0.096(5) Uani 1 1 d . .
H78 H 0.8811 0.6724 0.9608 0.115 Uiso 1 1 calc R .
C83 C 0.6545(12) 0.5513(7) 0.8238(14) 0.110(5) Uani 1 1 d . .
H83A H 0.6488 0.5623 0.7535 0.165 Uiso 1 1 calc GR .
H83B H 0.6613 0.5857 0.8660 0.165 Uiso 1 1 calc GR .
H83C H 0.5898 0.5302 0.8229 0.165 Uiso 1 1 calc GR .
C81 C 0.5645(16) 0.4929(12) 0.2029(14) 0.146(9) Uani 1 1 d . .
H81 H 0.5607 0.4625 0.1563 0.175 Uiso 1 1 calc R .
C82 C 0.5439(19) 0.5483(14) 0.1687(17) 0.163(11) Uani 1 1 d . .
H82 H 0.5278 0.5561 0.0975 0.196 Uiso 1 1 calc R .
C85 C 1.3475(10) 0.5186(7) 0.8578(13) 0.105(5) Uani 1 1 d . .
H85A H 1.3420 0.5360 0.7915 0.157 Uiso 1 1 calc GR .
H85B H 1.3281 0.4782 0.8477 0.157 Uiso 1 1 calc GR .
H85C H 1.4216 0.5222 0.9049 0.157 Uiso 1 1 calc GR .

loop_
_atom_site_aniso_label
_atom_site_aniso_U_11
_atom_site_aniso_U_22
_atom_site_aniso_U_33
_atom_site_aniso_U_23
_atom_site_aniso_U_13
_atom_site_aniso_U_12
Tb1 0.03054(18) 0.0287(2) 0.0163(2) 0.00101(16) 0.00697(14) 0.00012(16)
Tb2 0.02697(17) 0.0282(2) 0.0174(2) 0.00244(16) 0.00599(13) 0.00002(15)
O7 0.028(2) 0.047(3) 0.019(3) -0.001(3) 0.012(2) 0.000(3)
O8 0.034(3) 0.040(3) 0.026(3) -0.002(3) 0.012(2) 0.005(3)
O13 0.043(3) 0.057(4) 0.028(3) 0.012(4) 0.014(3) 0.014(3)
O10 0.048(2) 0.0311(16) 0.0222(16) 0.0002(12) 0.0042(15) -0.0076(15)
O14 0.037(3) 0.059(4) 0.018(3) 0.003(3) 0.010(2) 0.017(3)
O11 0.048(2) 0.0311(16) 0.0222(16) 0.0002(12) 0.0042(15) -0.0076(15)
O12 0.041(3) 0.036(4) 0.031(4) 0.004(3) 0.009(3) -0.010(3)
O15 0.038(3) 0.044(4) 0.037(3) 0.008(3) 0.012(2) 0.000(3)
O9 0.045(3) 0.036(4) 0.019(3) 0.001(3) 0.003(3) -0.011(3)
O17 0.034(3) 0.039(4) 0.051(4) 0.003(3) 0.011(3) 0.007(3)
N1 0.032(3) 0.037(4) 0.027(4) 0.005(3) 0.004(3) 0.001(3)
C15 0.034(4) 0.029(5) 0.029(5) 0.002(4) 0.018(4) -0.004(3)
C40 0.032(4) 0.026(5) 0.030(5) 0.004(4) 0.017(4) 0.008(3)
C32 0.029(4) 0.035(5) 0.021(4) -0.007(4) 0.004(3) -0.004(3)
C24 0.039(4) 0.052(5) 0.023(4) -0.001(5) 0.012(3) 0.006(5)
N4 0.052(4) 0.045(4) 0.009(3) -0.004(3) -0.001(3) 0.014(3)
C38 0.032(4) 0.022(4) 0.035(5) 0.008(4) 0.010(4) 0.003(3)
N2 0.042(4) 0.034(4) 0.021(4) 0.004(3) 0.015(3) 0.000(3)
C6 0.061(5) 0.055(6) 0.018(4) 0.003(5) 0.015(4) 0.019(6)
O16 0.030(3) 0.039(4) 0.057(4) 0.002(3) 0.008(3) -0.001(3)
O18 0.033(3) 0.046(4) 0.070(5) 0.017(4) 0.013(3) 0.008(3)
N3 0.060(5) 0.037(4) 0.036(5) 0.000(4) 0.025(4) 0.005(4)
C16 0.027(4) 0.059(6) 0.022(4) -0.006(4) 0.001(3) 0.007(4)
C26 0.050(5) 0.067(6) 0.022(5) -0.002(5) -0.006(4) 0.007(6)
C41 0.032(4) 0.051(6) 0.040(5) 0.012(4) 0.015(4) 0.019(4)
C11 0.034(4) 0.047(6) 0.032(5) 0.015(4) 0.012(4) 0.015(4)
C23 0.031(4) 0.043(5) 0.027(4) 0.006(4) 0.012(3) 0.009(4)
C30 0.042(5) 0.029(4) 0.029(4) 0.001(3) 0.010(4) -0.007(4)
C5 0.057(6) 0.050(6) 0.037(5) 0.012(4) 0.030(5) 0.023(5)
C42 0.027(4) 0.048(6) 0.031(5) 0.008(4) 0.009(3) 0.007(4)
C25 0.058(5) 0.057(7) 0.020(4) -0.002(4) 0.010(4) 0.022(5)
C39 0.051(5) 0.039(5) 0.032(5) -0.001(4) 0.012(4) -0.008(4)
C33 0.044(5) 0.031(4) 0.035(5) 0.004(3) 0.011(4) -0.002(3)
C47 0.035(4) 0.068(7) 0.052(6) 0.015(6) 0.012(4) 0.005(5)
C10 0.046(5) 0.056(8) 0.062(7) -0.041(6) -0.021(5) 0.019(5)
C28 0.057(5) 0.046(6) 0.012(4) 0.015(4) 0.008(4) -0.006(4)
C7 0.078(7) 0.095(9) 0.020(5) -0.002(5) 0.007(5) 0.055(6)
C8 0.088(8) 0.128(11) 0.020(5) -0.030(8) -0.006(5) 0.049(7)
C17 0.034(4) 0.046(5) 0.048(6) -0.009(4) 0.009(4) 0.013(4)
C22 0.063(6) 0.038(5) 0.035(5) 0.014(4) 0.026(4) 0.012(4)
C13 0.035(5) 0.066(7) 0.041(6) 0.015(5) 0.004(4) 0.011(4)
C19 0.055(6) 0.043(5) 0.031(5) 0.000(4) 0.019(4) -0.012(4)
C3 0.131(14) 0.077(9) 0.091(11) 0.042(8) 0.089(11) 0.031(9)
C27 0.029(5) 0.069(7) 0.048(6) -0.017(6) -0.011(4) -0.025(5)
C21 0.068(7) 0.054(7) 0.055(7) 0.015(5) 0.038(6) 0.004(5)
C46 0.064(7) 0.067(8) 0.082(9) -0.004(6) 0.029(6) 0.028(6)
C20 0.068(6) 0.030(5) 0.055(6) 0.009(4) 0.031(5) -0.001(4)
C31 0.069(6) 0.037(5) 0.038(5) 0.003(4) 0.015(4) -0.014(4)
C43 0.039(5) 0.046(6) 0.059(6) 0.010(5) 0.008(4) 0.011(4)
C37 0.045(5) 0.060(6) 0.046(6) -0.009(5) 0.007(4) -0.015(4)
C12 0.039(5) 0.055(6) 0.047(6) 0.011(5) 0.014(4) 0.003(4)
C4 0.106(10) 0.073(9) 0.057(8) 0.033(6) 0.060(7) 0.049(8)
C1 0.087(8) 0.051(7) 0.073(8) -0.003(6) 0.054(7) -0.006(6)
C9 0.067(7) 0.071(8) 0.046(7) -0.035(6) -0.010(6) 0.018(6)
C34 0.054(6) 0.053(6) 0.041(6) -0.002(5) 0.011(5) 0.001(5)
C18 0.030(5) 0.085(8) 0.066(7) 0.006(6) 0.023(5) 0.008(5)
C2 0.110(11) 0.066(8) 0.123(13) 0.012(8) 0.091(11) -0.009(7)
C45 0.044(6) 0.084(8) 0.067(7) 0.010(6) 0.019(5) 0.016(5)
C44 0.035(5) 0.080(8) 0.080(8) 0.034(7) 0.008(5) 0.010(5)
C14 0.056(6) 0.072(7) 0.049(6) -0.002(5) 0.009(5) 0.020(5)
C35 0.095(9) 0.053(6) 0.049(6) -0.006(5) 0.035(6) 0.007(6)
C36 0.111(10) 0.061(7) 0.032(5) -0.007(5) 0.014(6) -0.016(7)
C50 0.064(6) 0.078(8) 0.024(5) 0.001(5) 0.011(4) 0.010(6)
C49 0.082(8) 0.075(8) 0.024(5) 0.013(5) 0.033(5) 0.017(7)
C59 0.034(4) 0.019(4) 0.055(5) -0.014(3) 0.001(4) -0.004(3)
C51 0.105(10) 0.164(15) 0.023(6) 0.021(8) 0.032(6) 0.081(8)
C52 0.115(12) 0.149(15) 0.057(9) 0.049(9) 0.064(9) 0.069(9)
C53 0.052(6) 0.126(10) 0.049(6) 0.006(7) 0.019(5) -0.021(8)
C57 0.047(5) 0.066(7) 0.123(11) 0.013(8) 0.042(6) 0.006(6)
C71 0.062(7) 0.073(7) 0.051(6) -0.017(5) 0.018(5) 0.013(5)
C76 0.088(8) 0.071(8) 0.036(6) -0.010(5) 0.010(6) 0.014(6)
C58 0.052(6) 0.061(6) 0.061(7) -0.020(5) 0.013(5) -0.020(5)
C75 0.051(6) 0.064(7) 0.055(6) -0.002(5) 0.014(5) 0.002(5)
C65 0.073(8) 0.074(8) 0.069(8) -0.014(6) 0.015(6) 0.016(6)
C69 0.075(9) 0.128(12) 0.059(8) 0.010(8) 0.014(6) -0.027(8)
C48 0.076(8) 0.081(8) 0.035(6) -0.011(5) -0.007(5) -0.028(6)
C77 0.059(7) 0.071(7) 0.085(9) 0.029(6) 0.022(6) 0.010(6)
C60 0.048(7) 0.097(10) 0.129(12) 0.012(9) 0.030(7) 0.025(7)
C64 0.100(9) 0.052(6) 0.083(9) 0.012(6) 0.045(8) -0.013(6)
C72 0.069(8) 0.093(10) 0.090(10) -0.049(9) 0.018(7) 0.014(7)
C54 0.072(9) 0.174(19) 0.076(10) 0.040(11) 0.022(8) -0.027(11)
C73 0.062(8) 0.062(8) 0.142(15) -0.033(9) 0.024(9) 0.003(6)
C70 0.081(9) 0.103(11) 0.083(9) 0.000(8) 0.017(7) 0.044(8)
C74 0.065(8) 0.063(8) 0.120(12) 0.009(8) 0.028(8) -0.008(6)
C68 0.082(10) 0.173(19) 0.052(8) 0.000(10) 0.020(8) 0.047(11)
C55 0.063(9) 0.123(14) 0.132(15) 0.052(12) 0.024(9) -0.030(9)
C66 0.109(12) 0.126(14) 0.064(10) -0.033(9) 0.009(9) 0.034(10)
C56 0.060(8) 0.084(10) 0.175(18) 0.017(11) 0.024(10) 0.009(7)
C62 0.097(11) 0.117(14) 0.068(10) 0.025(10) 0.023(8) 0.054(10)
C63 0.122(15) 0.147(18) 0.116(16) 0.083(14) 0.028(13) 0.035(13)
C61 0.080(9) 0.095(10) 0.108(12) 0.048(9) 0.020(8) 0.018(8)
C67 0.095(11) 0.187(19) 0.065(10) 0.036(11) 0.035(9) -0.011(12)
C79 0.078(8) 0.094(10) 0.089(9) -0.053(8) 0.026(7) 0.001(7)
C84 0.054(7) 0.084(10) 0.119(13) 0.014(9) 0.025(7) -0.002(6)
C80 0.075(9) 0.064(9) 0.159(17) 0.035(10) 0.041(10) 0.025(7)
C78 0.075(9) 0.071(9) 0.149(16) -0.031(10) 0.046(10) 0.004(7)
C83 0.100(11) 0.089(10) 0.146(15) -0.002(10) 0.045(11) 0.049(9)
C81 0.130(16) 0.22(3) 0.071(12) 0.033(14) 0.011(11) 0.062(17)
C82 0.143(19) 0.26(3) 0.084(14) 0.085(18) 0.034(14) 0.07(2)
C85 0.047(7) 0.135(14) 0.128(13) -0.036(11) 0.022(8) 0.001(8)

loop_
_atom_type_symbol
_atom_type_description
_atom_type_scat_dispersion_real
_atom_type_scat_dispersion_imag
_atom_type_scat_source
C C 0.0033 0.0016 'International Tables Vol C Tables 4.2.6.8 and 6.1.1.4'
H H 0.0000 0.0000 'International Tables Vol C Tables 4.2.6.8 and 6.1.1.4'
N N 0.0061 0.0033 'International Tables Vol C Tables 4.2.6.8 and 6.1.1.4'
O O 0.0106 0.0060 'International Tables Vol C Tables 4.2.6.8 and 6.1.1.4'
Tb Tb -0.1723 4.1537 'International Tables Vol C Tables 4.2.6.8 and 6.1.1.4'

loop_
_geom_angle_atom_site_label_1
_geom_angle_atom_site_label_2
_geom_angle_atom_site_label_3
_geom_angle
O7 Tb1 Tb2 34.63(11)
O7 Tb1 C40 26.1(2)
O7 Tb1 N3 103.6(2)
O7 Tb1 C11 163.2(2)
O8 Tb1 Tb2 39.52(15)
O8 Tb1 O7 74.13(18)
O8 Tb1 O13 124.5(2)
O8 Tb1 O10 77.2(3)
O8 Tb1 O12 72.6(2)
O8 Tb1 O15 79.50(19)
O8 Tb1 C40 100.1(2)
O8 Tb1 N4 146.2(2)
O8 Tb1 O16 95.7(3)
O8 Tb1 N3 145.8(3)
O8 Tb1 C11 89.5(2)
O13 Tb1 Tb2 85.22(14)
O13 Tb1 O7 51.14(18)
O13 Tb1 C40 25.2(2)
O13 Tb1 N4 73.5(2)
O13 Tb1 N3 67.3(2)
O13 Tb1 C11 143.9(2)
O10 Tb1 Tb2 69.50(14)
O10 Tb1 O7 72.2(2)
O10 Tb1 O13 77.9(2)
O10 Tb1 O12 137.7(2)
O10 Tb1 O15 75.2(2)
O10 Tb1 C40 75.1(2)
O10 Tb1 N4 79.9(2)
O10 Tb1 O16 127.7(2)
O10 Tb1 N3 135.5(2)
O10 Tb1 C11 101.2(3)
O12 Tb1 Tb2 68.33(16)
O12 Tb1 O7 71.5(2)
O12 Tb1 O13 95.5(2)
O12 Tb1 O15 125.8(2)
O12 Tb1 C40 81.7(2)
O12 Tb1 N4 138.7(3)
O12 Tb1 O16 84.7(2)
O12 Tb1 N3 74.5(3)
O12 Tb1 C11 107.4(3)
O15 Tb1 Tb2 113.72(14)
O15 Tb1 O7 141.6(2)
O15 Tb1 O13 138.1(2)
O15 Tb1 C40 149.6(3)
O15 Tb1 N4 70.7(2)
O15 Tb1 N3 113.8(2)
O15 Tb1 C11 26.4(3)
C40 Tb1 Tb2 60.56(17)
N4 Tb1 Tb2 145.85(18)
N4 Tb1 O7 121.5(2)
N4 Tb1 C40 97.7(2)
N4 Tb1 N3 64.5(3)
N4 Tb1 C11 70.9(3)
O16 Tb1 Tb2 132.04(18)
O16 Tb1 O7 156.0(2)
O16 Tb1 O13 138.1(2)
O16 Tb1 O15 52.7(2)
O16 Tb1 C40 155.0(2)
O16 Tb1 N4 79.0(2)
O16 Tb1 N3 72.5(2)
O16 Tb1 C11 26.5(3)
N3 Tb1 Tb2 130.84(18)
N3 Tb1 C40 83.7(2)
N3 Tb1 C11 92.0(3)
C11 Tb1 Tb2 128.82(18)
C11 Tb1 C40 168.5(3)
O7 Tb2 Tb1 38.60(15)
O7 Tb2 O8 73.40(19)
O7 Tb2 O14 123.6(2)
O7 Tb2 O17 79.0(2)
O7 Tb2 N1 144.2(2)
O7 Tb2 C15 99.0(2)
O7 Tb2 N2 147.2(3)
O7 Tb2 O18 90.3(3)
O7 Tb2 C42 84.3(2)
O8 Tb2 Tb1 34.82(12)
O8 Tb2 C15 25.7(2)
O8 Tb2 N2 109.3(2)
O8 Tb2 C42 157.7(2)
O14 Tb2 Tb1 85.43(13)
O14 Tb2 O8 50.77(18)
O14 Tb2 O17 141.0(2)
O14 Tb2 N1 75.6(2)
O14 Tb2 C15 25.0(2)
O14 Tb2 N2 70.8(2)
O14 Tb2 C42 150.9(2)
O11 Tb2 Tb1 69.92(15)
O11 Tb2 O7 75.8(3)
O11 Tb2 O8 70.8(2)
O11 Tb2 O14 79.0(3)
O11 Tb2 O17 76.9(2)
O11 Tb2 N1 79.7(2)
O11 Tb2 C15 74.1(2)
O11 Tb2 N2 136.7(2)
O11 Tb2 O18 129.2(2)
O11 Tb2 C42 103.1(3)
O9 Tb2 Tb1 67.14(16)
O9 Tb2 O7 74.4(2)
O9 Tb2 O8 71.0(2)
O9 Tb2 O14 92.2(2)
O9 Tb2 O11 136.7(2)
O9 Tb2 O17 126.2(2)
O9 Tb2 N1 139.3(2)
O9 Tb2 C15 80.3(2)
O9 Tb2 N2 75.8(2)
O9 Tb2 O18 81.6(2)
O9 Tb2 C42 104.4(3)
O17 Tb2 Tb1 113.80(16)
O17 Tb2 O8 141.5(2)
O17 Tb2 N1 70.2(2)
O17 Tb2 C15 150.4(2)
O17 Tb2 N2 108.5(2)
O17 Tb2 C42 26.3(3)
N1 Tb2 Tb1 146.80(17)
N1 Tb2 O8 122.0(2)
N1 Tb2 C15 99.0(2)
N1 Tb2 N2 63.5(2)
N1 Tb2 C42 76.2(2)
C15 Tb2 Tb1 60.51(17)
N2 Tb2 Tb1 134.88(15)
N2 Tb2 C15 89.2(2)
N2 Tb2 C42 90.0(2)
O18 Tb2 Tb1 124.3(2)
O18 Tb2 O8 150.9(3)
O18 Tb2 O14 142.6(3)
O18 Tb2 O17 52.5(2)
O18 Tb2 N1 85.3(3)
O18 Tb2 C15 156.6(2)
O18 Tb2 N2 72.0(2)
O18 Tb2 C42 26.2(3)
C42 Tb2 Tb1 122.90(18)
C42 Tb2 C15 174.9(3)
Tb2 O7 Tb1 106.8(2)
C40 O7 Tb1 91.7(5)
C40 O7 Tb2 159.9(6)
Tb1 O8 Tb2 105.7(2)
C15 O8 Tb1 163.0(7)
C15 O8 Tb2 90.7(5)
C40 O13 Tb1 95.3(5)
C38 O10 Tb1 136.3(6)
C15 O14 Tb2 97.7(5)
C32 O11 Tb2 137.0(6)
C32 O12 Tb1 136.7(6)
C11 O15 Tb1 91.9(5)
C38 O9 Tb2 140.8(6)
C42 O17 Tb2 91.4(5)
C24 N1 Tb2 121.9(6)
C24 N1 C28 118.8(8)
C28 N1 Tb2 119.3(5)
O8 C15 Tb2 63.5(5)
O8 C15 C16 118.8(8)
O14 C15 Tb2 57.2(4)
O14 C15 O8 120.6(8)
O14 C15 C16 120.5(7)
C16 C15 Tb2 177.2(6)
O7 C40 Tb1 62.2(4)
O7 C40 C41 117.9(8)
O13 C40 Tb1 59.5(4)
O13 C40 O7 121.4(7)
O13 C40 C41 120.7(7)
C41 C40 Tb1 171.0(6)
O11 C32 O12 127.7(8)
O11 C32 C30 116.8(7)
O12 C32 C30 115.3(8)
N1 C24 C23 117.4(7)
N1 C24 C25 123.8(10)
C25 C24 C23 118.8(9)
C6 N4 Tb1 119.2(7)
C10 N4 Tb1 121.0(7)
C10 N4 C6 119.7(9)
O10 C38 C39 118.4(8)
O9 C38 O10 124.5(8)
O9 C38 C39 117.0(8)
C23 N2 Tb2 118.1(6)
C19 N2 Tb2 123.2(6)
C19 N2 C23 118.7(8)
N4 C6 C5 119.0(8)
N4 C6 C7 119.9(12)
C5 C6 C7 121.0(10)
C11 O16 Tb1 93.6(6)
C42 O18 Tb2 95.3(6)
C5 N3 Tb1 118.2(7)
C1 N3 Tb1 124.8(7)
C1 N3 C5 117.0(9)
C15 C16 H16 107.2
C15 C16 C17 110.5(7)
C15 C16 C18 110.4(8)
C17 C16 H16 107.2
C18 C16 H16 107.2
C18 C16 C17 114.1(8)
C25 C26 H26 120.2
C27 C26 H26 120.2
C27 C26 C25 119.5(8)
C40 C41 H41 107.6
C47 C41 C40 106.0(8)
C47 C41 H41 107.6
C46 C41 C40 110.4(8)
C46 C41 H41 107.6
C46 C41 C47 117.2(9)
O15 C11 Tb1 61.7(4)
O15 C11 O16 120.9(8)
O15 C11 C12 118.2(8)
O16 C11 Tb1 59.9(5)
O16 C11 C12 120.8(9)
C12 C11 Tb1 169.9(7)
N2 C23 C24 119.0(8)
N2 C23 C22 121.4(9)
C22 C23 C24 119.6(8)
C32 C30 H30 105.6
C33 C30 C32 111.7(7)
C33 C30 H30 105.6
C33 C30 C31 111.5(7)
C31 C30 C32 115.9(7)
C31 C30 H30 105.6
N3 C5 C6 118.7(8)
N3 C5 C4 122.2(12)
C4 C5 C6 119.0(11)
O17 C42 Tb2 62.3(4)
O17 C42 C43 120.3(8)
O18 C42 Tb2 58.5(5)
O18 C42 O17 120.8(8)
O18 C42 C43 118.9(9)
C43 C42 Tb2 177.2(7)
C24 C25 C26 117.3(9)
C24 C25 C50 120.4(10)
C26 C25 C50 122.2(9)
C38 C39 H39 108.0
C38 C39 C59 107.7(7)
C38 C39 C58 112.9(8)
C59 C39 H39 108.0
C58 C39 H39 108.0
C58 C39 C59 112.1(8)
C37 C33 C30 121.2(8)
C37 C33 C34 117.4(9)
C34 C33 C30 121.3(8)
C53 C47 C41 124.2(12)
C57 C47 C41 118.2(9)
C57 C47 C53 117.5(12)
N4 C10 H10 118.5
N4 C10 C9 122.9(14)
C9 C10 H10 118.5
N1 C28 H28 119.6
N1 C28 C27 120.7(8)
C27 C28 H28 119.6
C6 C7 C51 116.5(14)
C8 C7 C6 117.7(12)
C8 C7 C51 125.8(12)
C7 C8 H8 119.3
C9 C8 C7 121.4(10)
C9 C8 H8 119.3
C71 C17 C16 121.9(10)
C75 C17 C16 119.6(9)
C75 C17 C71 118.5(10)
C23 C22 C49 117.4(10)
C21 C22 C23 118.1(10)
C21 C22 C49 124.4(10)
C65 C13 C12 119.7(11)
C65 C13 C69 118.3(12)
C69 C13 C12 122.0(11)
N2 C19 H19 118.6
N2 C19 C20 122.9(9)
C20 C19 H19 118.6
C4 C3 H3 120.8
C2 C3 H3 120.8
C2 C3 C4 118.4(12)
C26 C27 C28 119.9(9)
C26 C27 H27 120.1
C28 C27 H27 120.1
C22 C21 H21 119.8
C20 C21 C22 120.4(10)
C20 C21 H21 119.8
C41 C46 H46A 109.0
C41 C46 H46B 109.0
C41 C46 C83 113.0(11)
H46A C46 H46B 107.8
C83 C46 H46A 109.0
C83 C46 H46B 109.0
C19 C20 H20 120.7
C21 C20 C19 118.5(10)
C21 C20 H20 120.7
C30 C31 H31A 108.9
C30 C31 H31B 108.9
H31A C31 H31B 107.7
C64 C31 C30 113.5(9)
C64 C31 H31A 108.9
C64 C31 H31B 108.9
C42 C43 H43 107.7
C45 C43 C42 112.4(8)
C45 C43 H43 107.7
C45 C43 C44 112.7(9)
C44 C43 C42 108.5(9)
C44 C43 H43 107.7
C33 C37 H37 119.5
C33 C37 C48 121.0(10)
C48 C37 H37 119.5
C11 C12 C13 110.4(8)
C11 C12 H12 107.1
C13 C12 H12 107.1
C14 C12 C11 110.8(8)
C14 C12 C13 114.0(9)
C14 C12 H12 107.1
C5 C4 C3 117.4(12)
C5 C4 C52 119.3(16)
C3 C4 C52 123.3(13)
N3 C1 H1 118.1
N3 C1 C2 123.9(14)
C2 C1 H1 118.1
C10 C9 H9 120.8
C8 C9 C10 118.4(13)
C8 C9 H9 120.8
C33 C34 H34 119.5
C35 C34 C33 120.9(10)
C35 C34 H34 119.5
C16 C18 H18A 108.8
C16 C18 H18B 108.8
H18A C18 H18B 107.7
C84 C18 C16 113.6(11)
C84 C18 H18A 108.8
C84 C18 H18B 108.8
C3 C2 C1 121.1(15)
C3 C2 H2 119.5
C1 C2 H2 119.5
C43 C45 H45A 108.9
C43 C45 H45B 108.9
H45A C45 H45B 107.8
C60 C45 C43 113.2(10)
C60 C45 H45A 108.9
C60 C45 H45B 108.9
C62 C44 C43 121.9(11)
C62 C44 C61 118.7(14)
C61 C44 C43 119.3(13)
C12 C14 H14A 109.0
C12 C14 H14B 109.0
C12 C14 C70 113.0(10)
H14A C14 H14B 107.8
C70 C14 H14A 109.0
C70 C14 H14B 109.0
C34 C35 H35 119.1
C36 C35 C34 121.8(11)
C36 C35 H35 119.1
C35 C36 H36 120.5
C35 C36 C48 118.9(10)
C48 C36 H36 120.5
C25 C50 H50 119.6
C49 C50 C25 120.8(10)
C49 C50 H50 119.6
C22 C49 H49 118.5
C50 C49 C22 122.9(10)
C50 C49 H49 118.5
C76 C59 C39 123.0(9)
C76 C59 C77 120.7(10)
C77 C59 C39 116.4(9)
C7 C51 H51 118.0
C52 C51 C7 123.9(13)
C52 C51 H51 118.0
C4 C52 H52 119.9
C51 C52 C4 120.3(14)
C51 C52 H52 119.9
C47 C53 H53 118.5
C54 C53 C47 123.0(16)
C54 C53 H53 118.5
C47 C57 H57 119.1
C47 C57 C56 121.7(13)
C56 C57 H57 119.1
C17 C71 H71 119.7
C72 C71 C17 120.5(12)
C72 C71 H71 119.7
C59 C76 H76 119.9
C59 C76 C79 120.2(12)
C79 C76 H76 119.9
C39 C58 H58A 109.4
C39 C58 H58B 109.4
H58A C58 H58B 108.0
C85 C58 C39 111.0(9)
C85 C58 H58A 109.4
C85 C58 H58B 109.4
C17 C75 H75 119.7
C17 C75 C74 120.6(11)
C74 C75 H75 119.7
C13 C65 H65 119.6
C13 C65 C66 120.9(15)
C66 C65 H65 119.6
C13 C69 H69 119.6
C13 C69 C67 120.9(15)
C67 C69 H69 119.6
C37 C48 H48 120.1
C36 C48 C37 119.9(10)
C36 C48 H48 120.1
C59 C77 H77 120.8
C80 C77 C59 118.4(13)
C80 C77 H77 120.8
C45 C60 H60A 109.5
C45 C60 H60B 109.5
C45 C60 H60C 109.5
H60A C60 H60B 109.5
H60A C60 H60C 109.5
H60B C60 H60C 109.5
C31 C64 H64A 109.5
C31 C64 H64B 109.5
C31 C64 H64C 109.5
H64A C64 H64B 109.5
H64A C64 H64C 109.5
H64B C64 H64C 109.5
C71 C72 H72 119.5
C71 C72 C73 120.9(12)
C73 C72 H72 119.5
C53 C54 H54 120.5
C53 C54 C55 119.0(15)
C55 C54 H54 120.5
C72 C73 H73 120.6
C72 C73 C74 118.8(13)
C74 C73 H73 120.6
C14 C70 H70A 109.5
C14 C70 H70B 109.5
C14 C70 H70C 109.5
H70A C70 H70B 109.5
H70A C70 H70C 109.5
H70B C70 H70C 109.5
C75 C74 H74 119.8
C73 C74 C75 120.5(14)
C73 C74 H74 119.8
C66 C68 H68 119.7
C66 C68 C67 120.6(15)
C67 C68 H68 119.7
C54 C55 H55 119.7
C54 C55 C56 120.6(14)
C56 C55 H55 119.7
C65 C66 H66 119.8
C68 C66 C65 120.4(16)
C68 C66 H66 119.8
C57 C56 C55 117.7(16)
C57 C56 H56 121.1
C55 C56 H56 121.1
C44 C62 H62 118.5
C44 C62 C81 123.0(18)
C81 C62 H62 118.5
C61 C63 H63 119.9
C82 C63 H63 119.9
C82 C63 C61 120.2(18)
C44 C61 C63 118.6(18)
C44 C61 H61 120.7
C63 C61 H61 120.7
C69 C67 H67 120.5
C68 C67 C69 119.0(16)
C68 C67 H67 120.5
C76 C79 H79 119.9
C78 C79 C76 120.2(14)
C78 C79 H79 119.9
C18 C84 H84A 109.5
C18 C84 H84B 109.5
C18 C84 H84C 109.5
H84A C84 H84B 109.5
H84A C84 H84C 109.5
H84B C84 H84C 109.5
C77 C80 H80 119.3
C77 C80 C78 121.4(13)
C78 C80 H80 119.3
C79 C78 C80 119.1(13)
C79 C78 H78 120.5
C80 C78 H78 120.5
C46 C83 H83A 109.5
C46 C83 H83B 109.5
C46 C83 H83C 109.5
H83A C83 H83B 109.5
H83A C83 H83C 109.5
H83B C83 H83C 109.5
C62 C81 H81 121.1
C82 C81 C62 118(2)
C82 C81 H81 121.1
C63 C82 H82 119.1
C81 C82 C63 121.8(19)
C81 C82 H82 119.1
C58 C85 H85A 109.5
C58 C85 H85B 109.5
C58 C85 H85C 109.5
H85A C85 H85B 109.5
H85A C85 H85C 109.5
H85B C85 H85C 109.5

loop_
_geom_bond_atom_site_label_1
_geom_bond_atom_site_label_2
_geom_bond_distance
Tb1 Tb2 3.9257(5)
Tb1 O7 2.558(6)
Tb1 O8 2.328(6)
Tb1 O13 2.503(6)
Tb1 O10 2.338(6)
Tb1 O12 2.371(7)
Tb1 O15 2.478(5)
Tb1 C40 2.891(8)
Tb1 N4 2.543(7)
Tb1 O16 2.438(7)
Tb1 N3 2.593(8)
Tb1 C11 2.813(8)
Tb2 O7 2.330(5)
Tb2 O8 2.595(6)
Tb2 O14 2.459(6)
Tb2 O11 2.326(6)
Tb2 O9 2.321(6)
Tb2 O17 2.500(5)
Tb2 N1 2.547(8)
Tb2 C15 2.899(8)
Tb2 N2 2.620(7)
Tb2 O18 2.417(7)
Tb2 C42 2.822(8)
O7 C40 1.272(10)
O8 C15 1.259(10)
O13 C40 1.234(10)
O10 C38 1.260(10)
O14 C15 1.239(11)
O11 C32 1.236(11)
O12 C32 1.278(11)
O15 C11 1.250(13)
O9 C38 1.243(11)
O17 C42 1.252(13)
N1 C24 1.341(12)
N1 C28 1.349(11)
C15 C16 1.523(12)
C40 C41 1.538(10)
C32 C30 1.550(11)
C24 C23 1.446(14)
C24 C25 1.396(12)
N4 C6 1.380(13)
N4 C10 1.311(14)
C38 C39 1.509(12)
N2 C23 1.350(11)
N2 C19 1.320(12)
C6 C5 1.418(16)
C6 C7 1.423(13)
O16 C11 1.259(12)
O18 C42 1.250(11)
N3 C5 1.365(13)
N3 C1 1.324(15)
C16 H16 0.9800
C16 C17 1.551(14)
C16 C18 1.524(13)
C26 H26 0.9300
C26 C25 1.398(16)
C26 C27 1.374(16)
C41 H41 0.9800
C41 C47 1.528(14)
C41 C46 1.509(15)
C11 C12 1.526(12)
C23 C22 1.421(12)
C30 H30 0.9800
C30 C33 1.512(12)
C30 C31 1.519(12)
C5 C4 1.417(15)
C42 C43 1.532(12)
C25 C50 1.422(14)
C39 H39 0.9800
C39 C59 1.546(12)
C39 C58 1.534(13)
C33 C37 1.385(12)
C33 C34 1.386(13)
C47 C53 1.378(14)
C47 C57 1.377(18)
C10 H10 0.9300
C10 C9 1.402(15)
C28 H28 0.9300
C28 C27 1.410(13)
C7 C8 1.39(2)
C7 C51 1.44(2)
C8 H8 0.9300
C8 C9 1.35(2)
C17 C71 1.396(13)
C17 C75 1.357(14)
C22 C21 1.377(16)
C22 C49 1.441(15)
C13 C12 1.533(14)
C13 C65 1.363(17)
C13 C69 1.363(17)
C19 H19 0.9300
C19 C20 1.409(13)
C3 H3 0.9300
C3 C4 1.43(2)
C3 C2 1.33(2)
C27 H27 0.9300
C21 H21 0.9300
C21 C20 1.354(16)
C46 H46A 0.9700
C46 H46B 0.9700
C46 C83 1.521(16)
C20 H20 0.9300
C31 H31A 0.9700
C31 H31B 0.9700
C31 C64 1.510(14)
C43 H43 0.9800
C43 C45 1.513(14)
C43 C44 1.530(16)
C37 H37 0.9300
C37 C48 1.392(14)
C12 H12 0.9800
C12 C14 1.516(14)
C4 C52 1.44(2)
C1 H1 0.9300
C1 C2 1.377(16)
C9 H9 0.9300
C34 H34 0.9300
C34 C35 1.369(14)
C18 H18A 0.9700
C18 H18B 0.9700
C18 C84 1.504(16)
C2 H2 0.9300
C45 H45A 0.9700
C45 H45B 0.9700
C45 C60 1.509(14)
C44 C62 1.37(2)
C44 C61 1.400(17)
C14 H14A 0.9700
C14 H14B 0.9700
C14 C70 1.517(15)
C35 H35 0.9300
C35 C36 1.353(16)
C36 H36 0.9300
C36 C48 1.380(17)
C50 H50 0.9300
C50 C49 1.311(17)
C49 H49 0.9300
C59 C76 1.347(14)
C59 C77 1.393(13)
C51 H51 0.9300
C51 C52 1.31(3)
C52 H52 0.9300
C53 H53 0.9300
C53 C54 1.36(2)
C57 H57 0.9300
C57 C56 1.402(19)
C71 H71 0.9300
C71 C72 1.362(18)
C76 H76 0.9300
C76 C79 1.403(17)
C58 H58A 0.9700
C58 H58B 0.9700
C58 C85 1.523(16)
C75 H75 0.9300
C75 C74 1.387(16)
C65 H65 0.9300
C65 C66 1.40(2)
C69 H69 0.9300
C69 C67 1.422(19)
C48 H48 0.9300
C77 H77 0.9300
C77 C80 1.381(19)
C60 H60A 0.9600
C60 H60B 0.9600
C60 H60C 0.9600
C64 H64A 0.9600
C64 H64B 0.9600
C64 H64C 0.9600
C72 H72 0.9300
C72 C73 1.37(2)
C54 H54 0.9300
C54 C55 1.37(2)
C73 H73 0.9300
C73 C74 1.37(2)
C70 H70A 0.9600
C70 H70B 0.9600
C70 H70C 0.9600
C74 H74 0.9300
C68 H68 0.9300
C68 C66 1.34(2)
C68 C67 1.35(2)
C55 H55 0.9300
C55 C56 1.40(2)
C66 H66 0.9300
C56 H56 0.9300
C62 H62 0.9300
C62 C81 1.40(2)
C63 H63 0.9300
C63 C61 1.41(2)
C63 C82 1.38(3)
C61 H61 0.9300
C67 H67 0.9300
C79 H79 0.9300
C79 C78 1.36(2)
C84 H84A 0.9600
C84 H84B 0.9600
C84 H84C 0.9600
C80 H80 0.9300
C80 C78 1.38(2)
C78 H78 0.9300
C83 H83A 0.9600
C83 H83B 0.9600
C83 H83C 0.9600
C81 H81 0.9300
C81 C82 1.35(3)
C82 H82 0.9300
C85 H85A 0.9600
C85 H85B 0.9600
C85 H85C 0.9600

loop_
_geom_torsion_atom_site_label_1
_geom_torsion_atom_site_label_2
_geom_torsion_atom_site_label_3
_geom_torsion_atom_site_label_4
_geom_torsion
Tb1 O7 C40 O13 7.2(9)
Tb1 O7 C40 C41 -169.8(7)
Tb1 O8 C15 Tb2 165(2)
Tb1 O8 C15 O14 161.6(16)
Tb1 O8 C15 C16 -17(3)
Tb1 O13 C40 O7 -7.4(10)
Tb1 O13 C40 C41 169.6(7)
Tb1 O10 C38 O9 -4.3(14)
Tb1 O10 C38 C39 173.0(6)
Tb1 O12 C32 O11 -4.3(15)
Tb1 O12 C32 C30 -178.3(6)
Tb1 O15 C11 O16 9.3(10)
Tb1 O15 C11 C12 -168.5(8)
Tb1 N4 C6 C5 -4.7(12)
Tb1 N4 C6 C7 -179.9(7)
Tb1 N4 C10 C9 179.5(7)
Tb1 O16 C11 O15 -9.5(10)
Tb1 O16 C11 C12 168.3(8)
Tb1 N3 C5 C6 4.4(11)
Tb1 N3 C5 C4 -179.0(7)
Tb1 N3 C1 C2 179.0(9)
Tb1 C11 C12 C13 17(4)
Tb1 C11 C12 C14 144(4)
Tb2 O7 C40 Tb1 -157.1(18)
Tb2 O7 C40 O13 -149.9(13)
Tb2 O7 C40 C41 33(2)
Tb2 O8 C15 O14 -3.3(9)
Tb2 O8 C15 C16 178.3(7)
Tb2 O14 C15 O8 3.5(10)
Tb2 O14 C15 C16 -178.1(7)
Tb2 O11 C32 O12 -4.5(15)
Tb2 O11 C32 C30 169.5(6)
Tb2 O9 C38 O10 18.6(15)
Tb2 O9 C38 C39 -158.8(7)
Tb2 O17 C42 O18 -1.0(10)
Tb2 O17 C42 C43 178.8(8)
Tb2 N1 C24 C23 3.1(12)
Tb2 N1 C24 C25 -177.7(7)
Tb2 N1 C28 C27 177.6(8)
Tb2 N2 C23 C24 -1.7(10)
Tb2 N2 C23 C22 179.4(6)
Tb2 N2 C19 C20 179.9(7)
Tb2 O18 C42 O17 1.1(10)
Tb2 O18 C42 C43 -178.7(8)
O7 C40 C41 C47 103.4(10)
O7 C40 C41 C46 -128.7(10)
O8 C15 C16 C17 99.4(10)
O8 C15 C16 C18 -133.5(9)
O13 C40 C41 C47 -73.6(11)
O13 C40 C41 C46 54.3(12)
O10 C38 C39 C59 -78.2(10)
O10 C38 C39 C58 46.1(12)
O14 C15 C16 C17 -79.1(11)
O14 C15 C16 C18 48.1(12)
O11 C32 C30 C33 33.2(11)
O11 C32 C30 C31 162.5(8)
O12 C32 C30 C33 -152.1(8)
O12 C32 C30 C31 -22.8(11)
O15 C11 C12 C13 104.2(10)
O15 C11 C12 C14 -128.6(10)
O9 C38 C39 C59 99.3(9)
O9 C38 C39 C58 -136.4(9)
O17 C42 C43 C45 24.2(14)
O17 C42 C43 C44 -101.0(11)
N1 C24 C23 N2 -0.8(13)
N1 C24 C23 C22 178.2(8)
N1 C24 C25 C26 -1.4(15)
N1 C24 C25 C50 -176.8(9)
N1 C28 C27 C26 1.8(16)
C15 C16 C17 C71 94.0(10)
C15 C16 C17 C75 -84.9(10)
C15 C16 C18 C84 57.2(12)
C40 C41 C47 C53 115.2(11)
C40 C41 C47 C57 -63.2(11)
C40 C41 C46 C83 164.3(11)
C32 C30 C33 C37 -126.7(9)
C32 C30 C33 C34 56.5(11)
C32 C30 C31 C64 158.0(8)
C24 N1 C28 C27 -2.1(14)
C24 C23 C22 C21 -177.9(9)
C24 C23 C22 C49 -0.5(13)
C24 C25 C50 C49 -2.1(16)
N4 C6 C5 N3 0.1(14)
N4 C6 C5 C4 -176.6(9)
N4 C6 C7 C8 -1.6(15)
N4 C6 C7 C51 177.9(10)
N4 C10 C9 C8 2.3(16)
C38 C39 C59 C76 85.5(11)
C38 C39 C59 C77 -94.9(10)
C38 C39 C58 C85 61.3(13)
N2 C23 C22 C21 1.0(14)
N2 C23 C22 C49 178.4(9)
N2 C19 C20 C21 0.5(16)
C6 N4 C10 C9 -3.4(14)
C6 C5 C4 C3 176.5(10)
C6 C5 C4 C52 -1.3(16)
C6 C7 C8 C9 0.4(18)
C6 C7 C51 C52 -1(2)
O16 C11 C12 C13 -73.6(12)
O16 C11 C12 C14 53.6(12)
O18 C42 C43 C45 -156.0(10)
O18 C42 C43 C44 78.8(12)
N3 C5 C4 C3 -0.1(16)
N3 C5 C4 C52 -177.9(11)
N3 C1 C2 C3 0(2)
C16 C17 C71 C72 177.4(9)
C16 C17 C75 C74 -178.1(9)
C26 C25 C50 C49 -177.3(11)
C41 C47 C53 C54 -178.0(11)
C41 C47 C57 C56 176.0(10)
C11 C12 C14 C70 170.4(10)
C23 C24 C25 C26 177.8(9)
C23 C24 C25 C50 2.4(14)
C23 N2 C19 C20 -0.6(14)
C23 C22 C21 C20 -1.1(15)
C23 C22 C49 C50 0.8(16)
C30 C33 C37 C48 -176.7(9)
C30 C33 C34 C35 176.9(9)
C5 C6 C7 C8 -176.6(10)
C5 C6 C7 C51 2.9(15)
C5 N3 C1 C2 -1.8(17)
C5 C4 C52 C51 3(2)
C42 C43 C45 C60 168.7(11)
C42 C43 C44 C62 51.5(14)
C42 C43 C44 C61 -131.5(11)
C25 C24 C23 N2 180.0(8)
C25 C24 C23 C22 -1.1(13)
C25 C26 C27 C28 -1.3(17)
C25 C50 C49 C22 0.5(18)
C39 C59 C76 C79 177.4(10)
C39 C59 C77 C80 -176.8(11)
C33 C30 C31 C64 -72.6(11)
C33 C37 C48 C36 -0.2(17)
C33 C34 C35 C36 -0.3(17)
C47 C41 C46 C83 -74.3(14)
C47 C53 C54 C55 4(2)
C47 C57 C56 C55 0(2)
C10 N4 C6 C5 178.2(9)
C10 N4 C6 C7 3.1(14)
C28 N1 C24 C23 -177.3(8)
C28 N1 C24 C25 1.9(14)
C7 C6 C5 N3 175.2(9)
C7 C6 C5 C4 -1.5(15)
C7 C8 C9 C10 -0.7(19)
C7 C51 C52 C4 -1(3)
C8 C7 C51 C52 178.0(15)
C17 C16 C18 C84 -177.6(9)
C17 C71 C72 C73 1.3(19)
C17 C75 C74 C73 0.0(18)
C22 C21 C20 C19 0.4(16)
C13 C12 C14 C70 -64.4(13)
C13 C65 C66 C68 0(2)
C13 C69 C67 C68 0(2)
C19 N2 C23 C24 178.8(9)
C19 N2 C23 C22 -0.2(13)
C3 C4 C52 C51 -174.8(14)
C27 C26 C25 C24 1.1(16)
C27 C26 C25 C50 176.4(10)
C21 C22 C49 C50 178.1(11)
C46 C41 C47 C53 -8.5(14)
C46 C41 C47 C57 173.1(10)
C31 C30 C33 C37 101.7(10)
C31 C30 C33 C34 -75.1(11)
C43 C44 C62 C81 177.5(15)
C43 C44 C61 C63 -177.5(13)
C37 C33 C34 C35 0.0(14)
C12 C13 C65 C66 -179.4(11)
C12 C13 C69 C67 179.0(13)
C4 C3 C2 C1 2(2)
C1 N3 C5 C6 -174.9(10)
C1 N3 C5 C4 1.7(14)
C34 C33 C37 C48 0.2(14)
C34 C35 C36 C48 0.4(17)
C18 C16 C17 C71 -31.0(12)
C18 C16 C17 C75 150.0(9)
C2 C3 C4 C5 -1.5(19)
C2 C3 C4 C52 176.2(13)
C45 C43 C44 C62 -73.5(14)
C45 C43 C44 C61 103.4(12)
C44 C43 C45 C60 -68.4(14)
C44 C62 C81 C82 1(3)
C35 C36 C48 C37 -0.1(18)
C49 C22 C21 C20 -178.3(10)
C59 C39 C58 C85 -176.9(10)
C59 C76 C79 C78 0(2)
C59 C77 C80 C78 -1(2)
C51 C7 C8 C9 -179.0(12)
C53 C47 C57 C56 -2.5(17)
C53 C54 C55 C56 -7(2)
C57 C47 C53 C54 0.4(18)
C71 C17 C75 C74 2.9(15)
C71 C72 C73 C74 2(2)
C76 C59 C77 C80 2.8(17)
C76 C79 C78 C80 2(2)
C58 C39 C59 C76 -39.2(13)
C58 C39 C59 C77 140.4(9)
C75 C17 C71 C72 -3.6(15)
C65 C13 C12 C11 -96.0(11)
C65 C13 C12 C14 138.6(10)
C65 C13 C69 C67 0(2)
C69 C13 C12 C11 84.8(13)
C69 C13 C12 C14 -40.6(14)
C69 C13 C65 C66 -0.1(18)
C77 C59 C76 C79 -2.2(17)
C77 C80 C78 C79 -1(2)
C72 C73 C74 C75 -2(2)
C54 C55 C56 C57 5(2)
C66 C68 C67 C69 0(3)
C62 C44 C61 C63 0(2)
C62 C81 C82 C63 -2(4)
C61 C44 C62 C81 1(2)
C61 C63 C82 C81 2(4)
C67 C68 C66 C65 0(2)
C82 C63 C61 C44 -1(3)
